data_4028176
loop_
_publ_author_name
'J\'er\'emie Mandel'
'Xiaohong Pan'
'E. Ben Hay'
'Steven J. Geib'
'Craig S. Wilcox'
'Dennis P. Curran'

_publ_section_title
;
 Rotational Isomers of N-Methyl-N-arylacetamides and Their Derived
 Enolates: Implications for Asymmetric Hartwig Oxindole Cyclizations
;
_journal_name_full 'Journal of Organic Chemistry'
_journal_page_first 4083
_journal_page_last 4089
_journal_paper_doi 10.1021/jo400385t
_journal_volume 78
_journal_year 2013
_chemical_absolute_configuration ad
_chemical_formula_sum 'C18 H20 Br N O'
_chemical_formula_weight 346.26
_chemical_name_systematic
; 
 ? 
;
_space_group_IT_number 19
_symmetry_cell_setting orthorhombic
_symmetry_space_group_name_Hall 'P 2ac 2ab'
_symmetry_space_group_name_H-M 'P 21 21 21'
_atom_sites_solution_hydrogens geom
_atom_sites_solution_primary direct
_atom_sites_solution_secondary difmap
_audit_creation_method SHELXL-97
_cell_angle_alpha 90.00
_cell_angle_beta 90.00
_cell_angle_gamma 90.00
_cell_formula_units_Z 4
_cell_length_a 9.650(5)
_cell_length_b 12.429(7)
_cell_length_c 14.078(7)
_cell_measurement_temperature 203(2)
_cell_volume 1688.5(15)
_computing_structure_refinement 'SHELXL-97 (Sheldrick, 1997)'
_computing_structure_solution 'SHELXS-97 (Sheldrick, 1990)'
_diffrn_ambient_temperature 203(2)
_diffrn_measured_fraction_theta_full 0.973
_diffrn_measured_fraction_theta_max 0.953
_diffrn_measurement_device_type 'Bruker Smart Apex CCD'
_diffrn_measurement_method 'omega scans'
_diffrn_radiation_monochromator graphite
_diffrn_radiation_source 'fine-focus sealed tube'
_diffrn_radiation_type MoK\a
_diffrn_radiation_wavelength 0.71073
_diffrn_reflns_av_R_equivalents 0.0563
_diffrn_reflns_av_sigmaI/netI 0.0873
_diffrn_reflns_limit_h_max 14
_diffrn_reflns_limit_h_min -13
_diffrn_reflns_limit_k_max 18
_diffrn_reflns_limit_k_min -18
_diffrn_reflns_limit_l_max 20
_diffrn_reflns_limit_l_min -20
_diffrn_reflns_number 20984
_diffrn_reflns_theta_full 30.51
_diffrn_reflns_theta_max 32.51
_diffrn_reflns_theta_min 2.19
_exptl_absorpt_coefficient_mu 2.433
_exptl_absorpt_correction_T_max 0.5703
_exptl_absorpt_correction_T_min 0.0112
_exptl_absorpt_correction_type multi-scan
_exptl_absorpt_process_details 'Bruker Sadabs'
_exptl_crystal_colour colorless
_exptl_crystal_density_diffrn 1.362
_exptl_crystal_description 'rectangular prism'
_exptl_crystal_F_000 712
_exptl_crystal_size_max 0.32
_exptl_crystal_size_mid 0.26
_exptl_crystal_size_min 0.18
_refine_diff_density_max 0.606
_refine_diff_density_min -0.246
_refine_diff_density_rms 0.067
_refine_ls_abs_structure_details 'Flack H D (1983), Acta Cryst. A39, 876-881'
_refine_ls_abs_structure_Flack 0.005(13)
_refine_ls_extinction_method none
_refine_ls_goodness_of_fit_ref 0.944
_refine_ls_hydrogen_treatment constr
_refine_ls_matrix_type full
_refine_ls_number_parameters 186
_refine_ls_number_reflns 5694
_refine_ls_number_restraints 0
_refine_ls_restrained_S_all 0.944
_refine_ls_R_factor_all 0.1126
_refine_ls_R_factor_gt 0.0515
_refine_ls_shift/su_max 0.001
_refine_ls_shift/su_mean 0.000
_refine_ls_structure_factor_coef Fsqd
_refine_ls_weighting_details 'calc w=1/[\s^2^(Fo^2^)+(0.0780P)^2^+0.0000P] where P=(Fo^2^+2Fc^2^)/3'
_refine_ls_weighting_scheme calc
_refine_ls_wR_factor_gt 0.1301
_refine_ls_wR_factor_ref 0.1637
_reflns_number_gt 3113
_reflns_number_total 5694
_reflns_threshold_expression >2sigma(I)
_cod_data_source_file jo400385t_si_002.cif
_cod_data_source_block jmc691bs
_cod_original_cell_volume 1688.4(15)
_cod_database_code 4028176

loop_
_symmetry_equiv_pos_as_xyz
'x, y, z'
'-x+1/2, -y, z+1/2'
'-x, y+1/2, -z+1/2'
'x+1/2, -y+1/2, -z'

loop_
_atom_site_label
_atom_site_type_symbol
_atom_site_fract_x
_atom_site_fract_y
_atom_site_fract_z
_atom_site_U_iso_or_equiv
_atom_site_adp_type
_atom_site_occupancy
_atom_site_symmetry_multiplicity
_atom_site_calc_flag
_atom_site_refinement_flags
Br Br 0.66459(5) 0.76155(4) 1.01795(3) 0.08003(19) Uani 1 1 d .
N N 0.6227(3) 0.6451(3) 0.8272(2) 0.0547(7) Uani 1 1 d .
O O 0.5458(3) 0.7786(3) 0.7344(3) 0.0907(10) Uani 1 1 d .
C1 C 0.7600(3) 0.6379(3) 0.9735(2) 0.0533(8) Uani 1 1 d .
C2 C 0.8620(4) 0.5922(3) 1.0301(3) 0.0570(8) Uani 1 1 d .
H2A H 0.8840 0.6232 1.0891 0.068 Uiso 1 1 calc R
C3 C 0.9308(3) 0.5017(3) 0.9997(3) 0.0556(9) Uani 1 1 d .
C4 C 0.8965(3) 0.4583(3) 0.9114(3) 0.0518(8) Uani 1 1 d .
H4A H 0.9429 0.3963 0.8903 0.062 Uiso 1 1 calc R
C5 C 0.7966(3) 0.5038(3) 0.8540(2) 0.0513(8) Uani 1 1 d .
C6 C 0.7287(3) 0.5968(3) 0.8844(2) 0.0507(7) Uani 1 1 d .
C7 C 1.0395(5) 0.4499(4) 1.0609(4) 0.0782(12) Uani 1 1 d .
H7A H 1.0494 0.4904 1.1194 0.117 Uiso 1 1 calc R
H7B H 1.1272 0.4492 1.0272 0.117 Uiso 1 1 calc R
H7C H 1.0121 0.3767 1.0755 0.117 Uiso 1 1 calc R
C8 C 0.7614(4) 0.4526(4) 0.7606(3) 0.0662(10) Uani 1 1 d .
H8A H 0.6898 0.4944 0.7293 0.099 Uiso 1 1 calc R
H8B H 0.7280 0.3800 0.7714 0.099 Uiso 1 1 calc R
H8C H 0.8434 0.4503 0.7209 0.099 Uiso 1 1 calc R
C9 C 0.4832(4) 0.6012(5) 0.8399(3) 0.0783(13) Uani 1 1 d .
H9A H 0.4190 0.6390 0.7987 0.117 Uiso 1 1 calc R
H9B H 0.4548 0.6101 0.9055 0.117 Uiso 1 1 calc R
H9C H 0.4833 0.5253 0.8238 0.117 Uiso 1 1 calc R
C10 C 0.6416(4) 0.7355(3) 0.7754(3) 0.0605(9) Uani 1 1 d .
C11 C 0.7895(4) 0.7797(3) 0.7679(3) 0.0581(8) Uani 1 1 d .
H11A H 0.8365 0.7703 0.8298 0.070 Uiso 1 1 calc R
C12 C 1.0078(4) 0.6896(3) 0.7121(3) 0.0668(10) Uani 1 1 d .
H12A H 1.0433 0.6983 0.7738 0.080 Uiso 1 1 calc R
C13 C 1.0898(6) 0.6457(4) 0.6434(5) 0.0890(16) Uani 1 1 d .
H13A H 1.1822 0.6276 0.6573 0.107 Uiso 1 1 calc R
C14 C 1.0396(5) 0.6286(5) 0.5568(5) 0.0969(18) Uani 1 1 d .
H14A H 1.0955 0.5947 0.5111 0.116 Uiso 1 1 calc R
C15 C 0.9079(6) 0.6595(5) 0.5329(4) 0.0944(16) Uani 1 1 d .
H15A H 0.8752 0.6499 0.4706 0.113 Uiso 1 1 calc R
C16 C 0.8222(4) 0.7057(4) 0.6023(3) 0.0691(10) Uani 1 1 d .
H16A H 0.7309 0.7256 0.5869 0.083 Uiso 1 1 calc R
C17 C 0.8717(3) 0.7218(3) 0.6925(2) 0.0503(7) Uani 1 1 d .
C18 C 0.7835(5) 0.9005(4) 0.7442(4) 0.0854(13) Uiso 1 1 d .
H18A H 0.8769 0.9289 0.7399 0.128 Uiso 1 1 calc R
H18B H 0.7333 0.9381 0.7938 0.128 Uiso 1 1 calc R
H18C H 0.7364 0.9106 0.6839 0.128 Uiso 1 1 calc R

loop_
_atom_site_aniso_label
_atom_site_aniso_U_11
_atom_site_aniso_U_22
_atom_site_aniso_U_33
_atom_site_aniso_U_23
_atom_site_aniso_U_13
_atom_site_aniso_U_12
Br 0.0893(3) 0.0894(3) 0.0614(2) -0.01443(19) 0.00937(19) 0.0271(2)
N 0.0459(14) 0.0659(17) 0.0522(17) 0.0063(14) 0.0018(12) 0.0003(13)
O 0.0709(16) 0.107(2) 0.094(2) 0.034(2) 0.0023(16) 0.0220(19)
C1 0.0530(17) 0.0628(19) 0.0442(18) -0.0022(15) 0.0092(15) -0.0019(15)
C2 0.060(2) 0.070(2) 0.0413(18) -0.0048(15) -0.0015(15) -0.0057(16)
C3 0.0493(17) 0.060(2) 0.057(2) 0.0061(16) -0.0040(15) -0.0108(14)
C4 0.0497(17) 0.0513(19) 0.054(2) 0.0013(15) 0.0010(15) -0.0015(15)
C5 0.0547(19) 0.0548(18) 0.0443(17) -0.0002(14) 0.0025(13) -0.0085(15)
C6 0.0458(16) 0.064(2) 0.0426(17) 0.0023(14) 0.0044(14) -0.0016(14)
C7 0.077(3) 0.085(3) 0.073(3) 0.008(2) -0.017(2) 0.002(2)
C8 0.071(2) 0.072(2) 0.056(2) -0.0103(18) -0.0080(18) -0.003(2)
C9 0.050(2) 0.113(4) 0.072(3) 0.020(2) 0.0001(19) -0.012(2)
C10 0.0577(19) 0.070(2) 0.0541(18) 0.0012(17) 0.0061(15) 0.0109(19)
C11 0.0627(19) 0.057(2) 0.0548(19) -0.0001(16) 0.0088(16) 0.0027(16)
C12 0.063(2) 0.061(2) 0.077(3) 0.0131(19) 0.004(2) 0.0077(19)
C13 0.076(3) 0.068(3) 0.123(5) 0.004(3) 0.023(3) 0.015(2)
C14 0.076(3) 0.086(3) 0.128(5) -0.034(3) 0.043(3) -0.003(3)
C15 0.114(4) 0.103(4) 0.067(3) -0.032(3) 0.015(3) -0.037(3)
C16 0.061(2) 0.088(3) 0.058(2) -0.0069(19) 0.0025(17) -0.012(2)
C17 0.0532(17) 0.0448(15) 0.0527(17) 0.0053(13) 0.0036(14) -0.0012(14)

loop_
_atom_type_symbol
_atom_type_description
_atom_type_scat_dispersion_real
_atom_type_scat_dispersion_imag
_atom_type_scat_source
C C 0.0033 0.0016 'International Tables Vol C Tables 4.2.6.8 and 6.1.1.4'
H H 0.0000 0.0000 'International Tables Vol C Tables 4.2.6.8 and 6.1.1.4'
N N 0.0061 0.0033 'International Tables Vol C Tables 4.2.6.8 and 6.1.1.4'
O O 0.0106 0.0060 'International Tables Vol C Tables 4.2.6.8 and 6.1.1.4'
Br Br -0.2901 2.4595 'International Tables Vol C Tables 4.2.6.8 and 6.1.1.4'

loop_
_geom_angle_atom_site_label_1
_geom_angle_atom_site_label_2
_geom_angle_atom_site_label_3
_geom_angle
C10 N C6 123.6(3)
C10 N C9 120.0(3)
C6 N C9 115.6(3)
C2 C1 C6 121.5(3)
C2 C1 Br 119.1(3)
C6 C1 Br 119.4(3)
C3 C2 C1 119.9(3)
C3 C2 H2A 120.0
C1 C2 H2A 120.0
C2 C3 C4 118.6(3)
C2 C3 C7 120.6(4)
C4 C3 C7 120.7(4)
C5 C4 C3 122.0(3)
C5 C4 H4A 119.0
C3 C4 H4A 119.0
C6 C5 C4 119.2(3)
C6 C5 C8 120.9(3)
C4 C5 C8 119.9(3)
C5 C6 C1 118.6(3)
C5 C6 N 120.7(3)
C1 C6 N 120.6(3)
C3 C7 H7A 109.5
C3 C7 H7B 109.5
H7A C7 H7B 109.5
C3 C7 H7C 109.5
H7A C7 H7C 109.5
H7B C7 H7C 109.5
C5 C8 H8A 109.5
C5 C8 H8B 109.5
H8A C8 H8B 109.5
C5 C8 H8C 109.5
H8A C8 H8C 109.5
H8B C8 H8C 109.5
N C9 H9A 109.5
N C9 H9B 109.5
H9A C9 H9B 109.5
N C9 H9C 109.5
H9A C9 H9C 109.5
H9B C9 H9C 109.5
O C10 N 121.4(4)
O C10 C11 121.1(4)
N C10 C11 117.5(3)
C17 C11 C10 111.5(3)
C17 C11 C18 109.5(4)
C10 C11 C18 109.2(3)
C17 C11 H11A 108.9
C10 C11 H11A 108.9
C18 C11 H11A 108.8
C13 C12 C17 121.2(5)
C13 C12 H12A 119.4
C17 C12 H12A 119.4
C14 C13 C12 120.2(5)
C14 C13 H13A 119.9
C12 C13 H13A 119.9
C13 C14 C15 121.2(5)
C13 C14 H14A 119.4
C15 C14 H14A 119.4
C16 C15 C14 119.4(5)
C16 C15 H15A 120.3
C14 C15 H15A 120.3
C17 C16 C15 119.9(4)
C17 C16 H16A 120.0
C15 C16 H16A 120.0
C16 C17 C12 117.9(4)
C16 C17 C11 122.5(3)
C12 C17 C11 119.4(4)
C11 C18 H18A 109.5
C11 C18 H18B 109.5
H18A C18 H18B 109.5
C11 C18 H18C 109.5
H18A C18 H18C 109.5
H18B C18 H18C 109.5

loop_
_geom_bond_atom_site_label_1
_geom_bond_atom_site_label_2
_geom_bond_distance
Br C1 1.897(4)
N C10 1.352(5)
N C6 1.434(5)
N C9 1.463(5)
O C10 1.215(5)
C1 C2 1.388(5)
C1 C6 1.388(5)
C2 C3 1.375(6)
C2 H2A 0.9400
C3 C4 1.395(5)
C3 C7 1.502(6)
C4 C5 1.379(5)
C4 H4A 0.9400
C5 C6 1.396(5)
C5 C8 1.500(5)
C7 H7A 0.9700
C7 H7B 0.9700
C7 H7C 0.9700
C8 H8A 0.9700
C8 H8B 0.9700
C8 H8C 0.9700
C9 H9A 0.9700
C9 H9B 0.9700
C9 H9C 0.9700
C10 C11 1.533(5)
C11 C17 1.508(5)
C11 C18 1.539(7)
C11 H11A 0.9900
C12 C13 1.363(7)
C12 C17 1.401(5)
C12 H12A 0.9400
C13 C14 1.329(9)
C13 H13A 0.9400
C14 C15 1.369(8)
C14 H14A 0.9400
C15 C16 1.402(7)
C15 H15A 0.9400
C16 C17 1.372(5)
C16 H16A 0.9400
C18 H18A 0.9700
C18 H18B 0.9700
C18 H18C 0.9700
